data_7023646
loop_
_publ_author_name
'Sinha, Indranil'
'K\"osters, Jutta'
'Hepp, Alexander'
'M\"uller, Jens'

_publ_section_title
;
 6-Substituted purines containing thienyl or furyl substituents as
 artificial nucleobases for metal-mediated base pairing.
;
_journal_issue 45
_journal_name_full 'Dalton transactions (Cambridge, England : 2003)'
_journal_page_first 16080
_journal_page_last 16089
_journal_paper_doi 10.1039/c3dt51691a
_journal_volume 42
_journal_year 2013
_chemical_formula_sum 'C20 H20 Cl4 Cu2 N8 O4'
_chemical_formula_weight 705.32
_chemical_name_systematic
; 
 ? 
;
_space_group_IT_number 15
_symmetry_cell_setting monoclinic
_symmetry_space_group_name_Hall '-C 2yc'
_symmetry_space_group_name_H-M 'C 1 2/c 1'
_atom_sites_solution_hydrogens geom
_atom_sites_solution_primary direct
_atom_sites_solution_secondary difmap
_audit_creation_method SHELXL-97
_cell_angle_alpha 90.00
_cell_angle_beta 126.1040(10)
_cell_angle_gamma 90.00
_cell_formula_units_Z 4
_cell_length_a 18.5949(13)
_cell_length_b 10.8315(7)
_cell_length_c 15.5754(10)
_cell_measurement_reflns_used 9925
_cell_measurement_temperature 153(2)
_cell_measurement_theta_max 30.08
_cell_measurement_theta_min 2.71
_cell_volume 2534.6(3)
_computing_cell_refinement 'SAINT V8.18C (Bruker AXS Inc.)'
_computing_data_collection 'Bruker APEX2'
_computing_data_reduction 'SAINT V8.18C (Bruker AXS Inc.)'
_computing_molecular_graphics 'Bruker SHELXTL'
_computing_publication_material 'Bruker SHELXTL'
_computing_structure_refinement 'SHELXL-97 (Sheldrick, 2008)'
_computing_structure_solution 'SHELXS-97 (Sheldrick, 2008)'
_diffrn_ambient_temperature 153(2)
_diffrn_measured_fraction_theta_full 0.994
_diffrn_measured_fraction_theta_max 0.994
_diffrn_measurement_device_type 'Photon 100 CMOS-detector'
_diffrn_measurement_method 'omega scan'
_diffrn_radiation_monochromator 'Venture Mo multilayer optic'
_diffrn_radiation_source Microfocus
_diffrn_radiation_type MoK\a
_diffrn_radiation_wavelength 0.71073
_diffrn_reflns_av_R_equivalents 0.0208
_diffrn_reflns_av_sigmaI/netI 0.0116
_diffrn_reflns_limit_h_max 26
_diffrn_reflns_limit_h_min -26
_diffrn_reflns_limit_k_max 15
_diffrn_reflns_limit_k_min -15
_diffrn_reflns_limit_l_max 21
_diffrn_reflns_limit_l_min -21
_diffrn_reflns_number 29480
_diffrn_reflns_theta_full 30.12
_diffrn_reflns_theta_max 30.12
_diffrn_reflns_theta_min 2.32
_exptl_absorpt_coefficient_mu 2.147
_exptl_absorpt_correction_T_max 0.7460
_exptl_absorpt_correction_T_min 0.6585
_exptl_absorpt_correction_type multi-scan
_exptl_absorpt_process_details 'SADABS V2008/1 (Bruker AXS)'
_exptl_crystal_colour green
_exptl_crystal_density_diffrn 1.848
_exptl_crystal_density_method 'not measured'
_exptl_crystal_description block
_exptl_crystal_F_000 1416
_exptl_crystal_size_max 0.18
_exptl_crystal_size_mid 0.15
_exptl_crystal_size_min 0.09
_refine_diff_density_max 0.701
_refine_diff_density_min -0.340
_refine_diff_density_rms 0.077
_refine_ls_extinction_method none
_refine_ls_goodness_of_fit_ref 1.102
_refine_ls_hydrogen_treatment mixed
_refine_ls_matrix_type full
_refine_ls_number_parameters 181
_refine_ls_number_reflns 3710
_refine_ls_number_restraints 0
_refine_ls_restrained_S_all 1.102
_refine_ls_R_factor_all 0.0288
_refine_ls_R_factor_gt 0.0265
_refine_ls_shift/su_max 0.001
_refine_ls_shift/su_mean 0.000
_refine_ls_structure_factor_coef Fsqd
_refine_ls_weighting_details 'calc w=1/[\s^2^(Fo^2^)+(0.0362P)^2^+3.9758P] where P=(Fo^2^+2Fc^2^)/3'
_refine_ls_weighting_scheme calc
_refine_ls_wR_factor_gt 0.0717
_refine_ls_wR_factor_ref 0.0730
_reflns_number_gt 3466
_reflns_number_total 3710
_reflns_threshold_expression >2sigma(I)
_cod_data_source_file c3dt51691a.txt
_cod_data_source_block mo_is130812_0m
_cod_depositor_comments
;
The following automatic conversions were performed:

'_symmetry_cell_setting' value 'Monoclinic' changed to 'monoclinic'
according to /home/saulius/struct/CIF-dictionaries/cif_core.dic
dictionary named 'cif_core.dic' version 2.4.2 from 2011-04-26.

Automatic conversion script
Id: cif_fix_values 1891 2012-01-12 08:04:46Z andrius 
;
_cod_original_sg_symbol_H-M C2/c
_cod_database_code 7023646

loop_
_symmetry_equiv_pos_as_xyz
'x, y, z'
'-x, y, -z+1/2'
'x+1/2, y+1/2, z'
'-x+1/2, y+1/2, -z+1/2'
'-x, -y, -z'
'x, -y, z-1/2'
'-x+1/2, -y+1/2, -z'
'x+1/2, -y+1/2, z-1/2'

loop_
_atom_site_label
_atom_site_type_symbol
_atom_site_fract_x
_atom_site_fract_y
_atom_site_fract_z
_atom_site_U_iso_or_equiv
_atom_site_adp_type
_atom_site_occupancy
_atom_site_symmetry_multiplicity
_atom_site_calc_flag
_atom_site_refinement_flags
Cu1 Cu 0.050115(13) 0.628043(17) 0.096699(15) 0.01700(6) Uani 1 1 d .
Cl2 Cl -0.06935(3) 0.68597(4) 0.09273(3) 0.02367(9) Uani 1 1 d .
O1 O 0.12357(9) 0.62111(12) 0.25605(10) 0.0227(2) Uani 1 1 d .
H1A H 0.0983(18) 0.642(2) 0.277(2) 0.035(7) Uiso 1 1 d .
H1B H 0.1444(18) 0.558(3) 0.279(2) 0.043(7) Uiso 1 1 d .
N1 N 0.16508(9) 0.62036(12) 0.11200(11) 0.0194(3) Uani 1 1 d .
C1 C 0.19483(11) 0.51558(16) 0.10118(13) 0.0221(3) Uani 1 1 d .
H1 H 0.1673 0.4380 0.0921 0.026 Uiso 1 1 calc R
N2 N 0.26855(9) 0.52978(14) 0.10431(11) 0.0227(3) Uani 1 1 d .
C2 C 0.28925(11) 0.65289(16) 0.11962(12) 0.0213(3) Uani 1 1 d .
N3 N 0.35728(10) 0.70661(15) 0.12736(12) 0.0261(3) Uani 1 1 d .
C3 C 0.35812(12) 0.82830(18) 0.14205(14) 0.0281(4) Uani 1 1 d .
H3 H 0.4059 0.8729 0.1504 0.034 Uiso 1 1 calc R
N4 N 0.30007(10) 0.89429(14) 0.14638(12) 0.0253(3) Uani 1 1 d .
C4 C 0.23009(11) 0.83763(15) 0.13582(12) 0.0219(3) Uani 1 1 d .
C5 C 0.22395(10) 0.70944(15) 0.12414(12) 0.0197(3) Uani 1 1 d .
C6 C 0.16624(12) 0.91504(15) 0.13502(13) 0.0232(3) Uani 1 1 d .
C7 C 0.15746(13) 1.03956(17) 0.13626(14) 0.0291(4) Uani 1 1 d .
H7 H 0.1953 1.1004 0.1384 0.035 Uiso 1 1 calc R
C8 C 0.08103(13) 1.06111(16) 0.13372(14) 0.0299(4) Uani 1 1 d .
H8 H 0.0578 1.1390 0.1341 0.036 Uiso 1 1 calc R
C9 C 0.04801(13) 0.94955(17) 0.13067(15) 0.0292(4) Uani 1 1 d .
H9 H -0.0035 0.9361 0.1285 0.035 Uiso 1 1 calc R
O2 O 0.09919(9) 0.85780(11) 0.13122(11) 0.0264(3) Uani 1 1 d .
C10 C 0.31591(13) 0.43080(19) 0.09219(16) 0.0318(4) Uani 1 1 d .
H10B H 0.3726 0.4141 0.1610 0.048 Uiso 1 1 calc R
H10C H 0.3274 0.4564 0.0409 0.048 Uiso 1 1 calc R
H10A H 0.2794 0.3558 0.0665 0.048 Uiso 1 1 calc R
Cl1 Cl -0.02715(3) 0.62327(3) -0.08417(3) 0.01883(8) Uani 1 1 d .

loop_
_atom_site_aniso_label
_atom_site_aniso_U_11
_atom_site_aniso_U_22
_atom_site_aniso_U_33
_atom_site_aniso_U_23
_atom_site_aniso_U_13
_atom_site_aniso_U_12
Cu1 0.02049(11) 0.01572(10) 0.01935(10) 0.00026(6) 0.01427(8) 0.00164(6)
Cl2 0.02524(19) 0.02683(19) 0.02538(18) 0.00009(14) 0.01848(16) 0.00517(14)
O1 0.0274(6) 0.0235(6) 0.0222(6) 0.0033(4) 0.0174(5) 0.0080(5)
N1 0.0188(6) 0.0211(6) 0.0207(6) -0.0019(5) 0.0129(5) -0.0026(5)
C1 0.0206(7) 0.0246(8) 0.0235(7) -0.0023(6) 0.0143(6) -0.0004(6)
N2 0.0205(6) 0.0276(7) 0.0227(6) -0.0016(5) 0.0142(6) 0.0012(5)
C2 0.0195(7) 0.0288(8) 0.0169(6) -0.0004(6) 0.0114(6) 0.0008(6)
N3 0.0242(7) 0.0349(8) 0.0239(7) -0.0005(6) 0.0169(6) -0.0028(6)
C3 0.0282(8) 0.0351(9) 0.0235(8) -0.0023(7) 0.0167(7) -0.0091(7)
N4 0.0298(7) 0.0255(7) 0.0218(6) -0.0031(5) 0.0159(6) -0.0097(6)
C4 0.0259(8) 0.0228(7) 0.0176(7) -0.0009(5) 0.0132(6) -0.0044(6)
C5 0.0204(7) 0.0227(7) 0.0177(6) -0.0008(5) 0.0121(6) -0.0023(6)
C6 0.0290(8) 0.0201(7) 0.0195(7) -0.0008(6) 0.0137(6) -0.0013(6)
C7 0.0373(10) 0.0204(8) 0.0242(8) -0.0008(6) 0.0151(7) -0.0030(7)
C8 0.0378(10) 0.0184(8) 0.0249(8) -0.0011(6) 0.0137(8) 0.0068(7)
C9 0.0315(9) 0.0229(8) 0.0329(9) -0.0018(7) 0.0188(8) 0.0045(7)
O2 0.0320(7) 0.0164(5) 0.0341(7) -0.0004(5) 0.0213(6) 0.0019(5)
C10 0.0304(9) 0.0348(10) 0.0370(9) -0.0034(8) 0.0236(8) 0.0077(7)
Cl1 0.02415(18) 0.01559(16) 0.01981(16) 0.00175(11) 0.01464(14) 0.00035(12)

loop_
_atom_type_symbol
_atom_type_description
_atom_type_scat_dispersion_real
_atom_type_scat_dispersion_imag
_atom_type_scat_source
C C 0.0033 0.0016 'International Tables Vol C Tables 4.2.6.8 and 6.1.1.4'
H H 0.0000 0.0000 'International Tables Vol C Tables 4.2.6.8 and 6.1.1.4'
N N 0.0061 0.0033 'International Tables Vol C Tables 4.2.6.8 and 6.1.1.4'
O O 0.0106 0.0060 'International Tables Vol C Tables 4.2.6.8 and 6.1.1.4'
Cl Cl 0.1484 0.1585 'International Tables Vol C Tables 4.2.6.8 and 6.1.1.4'
Cu Cu 0.3201 1.2651 'International Tables Vol C Tables 4.2.6.8 and 6.1.1.4'

loop_
_geom_angle_atom_site_label_1
_geom_angle_atom_site_label_2
_geom_angle_atom_site_label_3
_geom_angle
_geom_angle_site_symmetry_3
N1 Cu1 O1 87.17(5) .
N1 Cu1 Cl2 165.74(4) .
O1 Cu1 Cl2 89.20(4) .
N1 Cu1 Cl1 89.85(4) .
O1 Cu1 Cl1 175.54(4) .
Cl2 Cu1 Cl1 94.486(15) .
N1 Cu1 Cl1 94.45(4) 5_565
O1 Cu1 Cl1 90.85(4) 5_565
Cl2 Cu1 Cl1 99.387(15) 5_565
Cl1 Cu1 Cl1 86.075(13) 5_565
Cu1 O1 H1A 113(2) .
Cu1 O1 H1B 114(2) .
H1A O1 H1B 110(3) .
C1 N1 C5 105.07(13) .
C1 N1 Cu1 121.25(11) .
C5 N1 Cu1 133.42(11) .
N1 C1 N2 113.02(15) .
N1 C1 H1 123.5 .
N2 C1 H1 123.5 .
C1 N2 C2 106.99(14) .
C1 N2 C10 125.77(16) .
C2 N2 C10 127.23(15) .
N3 C2 N2 126.57(15) .
N3 C2 C5 127.65(16) .
N2 C2 C5 105.78(14) .
C2 N3 C3 111.17(15) .
N4 C3 N3 127.68(16) .
N4 C3 H3 116.2 .
N3 C3 H3 116.2 .
C3 N4 C4 119.98(15) .
N4 C4 C5 117.64(16) .
N4 C4 C6 117.50(15) .
C5 C4 C6 124.84(15) .
N1 C5 C4 135.02(15) .
N1 C5 C2 109.13(14) .
C4 C5 C2 115.81(15) .
C7 C6 O2 109.72(16) .
C7 C6 C4 132.77(17) .
O2 C6 C4 117.51(14) .
C6 C7 C8 106.84(17) .
C6 C7 H7 126.6 .
C8 C7 H7 126.6 .
C9 C8 C7 106.43(16) .
C9 C8 H8 126.8 .
C7 C8 H8 126.8 .
C8 C9 O2 110.50(17) .
C8 C9 H9 124.8 .
O2 C9 H9 124.8 .
C6 O2 C9 106.52(14) .
N2 C10 H10B 109.5 .
N2 C10 H10C 109.5 .
H10B C10 H10C 109.5 .
N2 C10 H10A 109.5 .
H10B C10 H10A 109.5 .
H10C C10 H10A 109.5 .
Cu1 Cl1 Cu1 93.927(13) 5_565

loop_
_geom_bond_atom_site_label_1
_geom_bond_atom_site_label_2
_geom_bond_distance
_geom_bond_site_symmetry_2
Cu1 N1 2.0083(14) .
Cu1 O1 2.0091(13) .
Cu1 Cl2 2.2739(4) .
Cu1 Cl1 2.2876(4) .
Cu1 Cl1 2.7445(4) 5_565
O1 H1A 0.75(3) .
O1 H1B 0.76(3) .
N1 C1 1.316(2) .
N1 C5 1.386(2) .
C1 N2 1.351(2) .
C1 H1 0.9500 .
N2 C2 1.369(2) .
N2 C10 1.468(2) .
C2 N3 1.332(2) .
C2 C5 1.398(2) .
N3 C3 1.336(2) .
C3 N4 1.329(2) .
C3 H3 0.9500 .
N4 C4 1.358(2) .
C4 C5 1.396(2) .
C4 C6 1.447(2) .
C6 C7 1.360(2) .
C6 O2 1.362(2) .
C7 C8 1.418(3) .
C7 H7 0.9500 .
C8 C9 1.344(3) .
C8 H8 0.9500 .
C9 O2 1.373(2) .
C9 H9 0.9500 .
C10 H10B 0.9800 .
C10 H10C 0.9800 .
C10 H10A 0.9800 .
Cl1 Cu1 2.7445(4) 5_565

loop_
_geom_torsion_atom_site_label_1
_geom_torsion_atom_site_label_2
_geom_torsion_atom_site_label_3
_geom_torsion_atom_site_label_4
_geom_torsion
_geom_torsion_site_symmetry_1
_geom_torsion_site_symmetry_4
O1 Cu1 N1 C1 98.12(13) . .
Cl2 Cu1 N1 C1 173.54(12) . .
Cl1 Cu1 N1 C1 -78.57(13) . .
Cl1 Cu1 N1 C1 7.48(13) 5_565 .
O1 Cu1 N1 C5 -88.74(15) . .
Cl2 Cu1 N1 C5 -13.3(3) . .
Cl1 Cu1 N1 C5 94.58(14) . .
Cl1 Cu1 N1 C5 -179.37(14) 5_565 .
C5 N1 C1 N2 -0.61(19) . .
Cu1 N1 C1 N2 174.23(11) . .
N1 C1 N2 C2 0.77(19) . .
N1 C1 N2 C10 -178.60(16) . .
C1 N2 C2 N3 -179.95(16) . .
C10 N2 C2 N3 -0.6(3) . .
C1 N2 C2 C5 -0.58(17) . .
C10 N2 C2 C5 178.78(16) . .
N2 C2 N3 C3 179.94(16) . .
C5 C2 N3 C3 0.7(2) . .
C2 N3 C3 N4 -1.7(3) . .
N3 C3 N4 C4 0.4(3) . .
C3 N4 C4 C5 2.1(2) . .
C3 N4 C4 C6 -176.50(15) . .
C1 N1 C5 C4 177.75(18) . .
Cu1 N1 C5 C4 3.8(3) . .
C1 N1 C5 C2 0.22(18) . .
Cu1 N1 C5 C2 -173.71(11) . .
N4 C4 C5 N1 179.73(16) . .
C6 C4 C5 N1 -1.8(3) . .
N4 C4 C5 C2 -2.9(2) . .
C6 C4 C5 C2 175.62(15) . .
N3 C2 C5 N1 179.59(15) . .
N2 C2 C5 N1 0.23(18) . .
N3 C2 C5 C4 1.5(2) . .
N2 C2 C5 C4 -177.83(14) . .
N4 C4 C6 C7 4.9(3) . .
C5 C4 C6 C7 -173.62(18) . .
N4 C4 C6 O2 -175.93(14) . .
C5 C4 C6 O2 5.6(2) . .
O2 C6 C7 C8 0.3(2) . .
C4 C6 C7 C8 179.60(17) . .
C6 C7 C8 C9 -0.2(2) . .
C7 C8 C9 O2 0.1(2) . .
C7 C6 O2 C9 -0.32(19) . .
C4 C6 O2 C9 -179.70(14) . .
C8 C9 O2 C6 0.2(2) . .
N1 Cu1 Cl1 Cu1 94.47(4) . 5_565
O1 Cu1 Cl1 Cu1 46.5(5) . 5_565
Cl2 Cu1 Cl1 Cu1 -99.127(16) . 5_565
Cl1 Cu1 Cl1 Cu1 0.0 5_565 5_565
